data_4024741
loop_
_publ_author_name
'O. Andrea Wong'
'Bin Wang'
'Mei-Xin Zhao'
'Yian Shi'

_publ_section_title
;
Asymmetric Epoxidation Catalyzed by \a,\a-Dimethylmorpholinone Ketone.
Methyl Group Effect on Spiro and Planar Transition States
;
_journal_name_full 'Journal of Organic Chemistry'
_journal_page_first 6335
_journal_page_last 6338
_journal_paper_doi 10.1021/jo900739q
_journal_volume 74
_journal_year 2009
_chemical_absolute_configuration rm
_chemical_formula_sum 'C20 H25 N O6'
_chemical_formula_weight 375.41
_chemical_name_systematic
;
 ?
;
_space_group_IT_number 19
_symmetry_cell_setting orthorhombic
_symmetry_space_group_name_Hall 'P 2ac 2ab'
_symmetry_space_group_name_H-M 'P 21 21 21'
_atom_sites_solution_hydrogens geom
_atom_sites_solution_primary direct
_atom_sites_solution_secondary difmap
_audit_creation_method 'Bruker SHELXTL'
_cell_angle_alpha 90.00
_cell_angle_beta 90.00
_cell_angle_gamma 90.00
_cell_formula_units_Z 8
_cell_length_a 10.4164(3)
_cell_length_b 17.5391(5)
_cell_length_c 21.0938(6)
_cell_measurement_reflns_used 8191
_cell_measurement_temperature 100.0
_cell_measurement_theta_max 30.46
_cell_measurement_theta_min 2.52
_cell_volume 3853.72(19)
_computing_cell_refinement 'Bruker SMART'
_computing_data_collection 'Bruker SMART'
_computing_data_reduction 'Bruker SAINT'
_computing_molecular_graphics 'Bruker SHELXTL'
_computing_publication_material 'Bruker SHELXTL'
_computing_structure_refinement 'Bruker SHELXTL'
_computing_structure_solution 'Bruker SHELXTL'
_diffrn_measured_fraction_theta_full 0.993
_diffrn_measured_fraction_theta_max 0.993
_diffrn_measurement_device_type 'Bruker Apex2 CCD area detector'
_diffrn_measurement_method 'phi and omega scans'
_diffrn_radiation_monochromator graphite
_diffrn_radiation_source 'fine-focus sealed tube'
_diffrn_radiation_type MoK\a
_diffrn_radiation_wavelength 0.71073
_diffrn_reflns_av_R_equivalents 0.0559
_diffrn_reflns_av_sigmaI/netI 0.0824
_diffrn_reflns_limit_h_max 10
_diffrn_reflns_limit_h_min -14
_diffrn_reflns_limit_k_max 25
_diffrn_reflns_limit_k_min -20
_diffrn_reflns_limit_l_max 30
_diffrn_reflns_limit_l_min -26
_diffrn_reflns_number 44539
_diffrn_reflns_theta_full 30.47
_diffrn_reflns_theta_max 30.47
_diffrn_reflns_theta_min 1.51
_exptl_absorpt_coefficient_mu 0.096
_exptl_absorpt_correction_T_max 0.9935
_exptl_absorpt_correction_T_min 0.9648
_exptl_absorpt_correction_type multi-scan
_exptl_absorpt_process_details 'SADABS, Sheldrick, 1997'
_exptl_crystal_colour colorless
_exptl_crystal_density_diffrn 1.294
_exptl_crystal_density_meas ?
_exptl_crystal_density_method .
_exptl_crystal_description plate
_exptl_crystal_F_000 1600
_exptl_crystal_size_max 0.38
_exptl_crystal_size_mid 0.28
_exptl_crystal_size_min 0.07
_refine_diff_density_max 0.311
_refine_diff_density_min -0.251
_refine_diff_density_rms 0.057
_refine_ls_extinction_method SHELXL
_refine_ls_goodness_of_fit_ref 0.752
_refine_ls_hydrogen_treatment constr
_refine_ls_matrix_type full
_refine_ls_number_parameters 488
_refine_ls_number_reflns 11127
_refine_ls_number_restraints 0
_refine_ls_restrained_S_all 0.752
_refine_ls_R_factor_all 0.0936
_refine_ls_R_factor_gt 0.0529
_refine_ls_shift/su_max 0.000
_refine_ls_shift/su_mean 0.000
_refine_ls_structure_factor_coef Fsqd
_refine_ls_weighting_details 'calc w=1/[\s^2^(Fo^2^)+(0.1414P)^2^+2.4723P] where P=(Fo^2^+2Fc^2^)/3'
_refine_ls_weighting_scheme calc
_refine_ls_wR_factor_gt 0.1397
_refine_ls_wR_factor_ref 0.1812
_reflns_number_gt 7589
_reflns_number_total 11127
_reflns_threshold_expression >2sigma(I)
_cod_data_source_file jo900739q_si_001.cif
_cod_data_source_block ys140
_cod_depositor_comments
;
The following automatic conversions were performed:
'_symmetry_cell_setting' value 'Orthorhombic' changed to 'orthorhombic'
according to '/home/saulius/struct/CIF-dictionaries/cif_core.dic'
dictionary named 'cif_core.dic' version 2.4.1 from 2010-06-29.

Automatic conversion script
Id: cif_fix_enum 1527 2010-12-29 10:47:43Z saulius 

The following automatic conversions were performed:

'_cell_measurement_temperature' value '100.0K' was changed to '100.0'
- the value should be numeric and without a unit designator.

Automatic conversion script
Id: cif_fix_values 1646 2011-03-28 12:23:43Z adriana 
;
_cod_original_sg_symbol_H-M P2(1)2(1)2(1)
_cod_database_code 4024741

loop_
_symmetry_equiv_pos_as_xyz
'x, y, z'
'-x+1/2, -y, z+1/2'
'-x, y+1/2, -z+1/2'
'x+1/2, -y+1/2, -z'

loop_
_atom_site_label
_atom_site_type_symbol
_atom_site_fract_x
_atom_site_fract_y
_atom_site_fract_z
_atom_site_U_iso_or_equiv
_atom_site_adp_type
_atom_site_occupancy
_atom_site_symmetry_multiplicity
_atom_site_calc_flag
_atom_site_refinement_flags
_atom_site_disorder_assembly
_atom_site_disorder_group
N1 N 0.3810(2) 0.03911(12) 0.10693(10) 0.0163(4) Uani 1 1 d . . .
O1 O 0.18902(17) 0.10497(10) 0.18298(8) 0.0171(4) Uani 1 1 d . . .
O2 O 0.42688(19) 0.16080(12) 0.27703(9) 0.0247(4) Uani 1 1 d . . .
O3 O 0.2414(2) 0.25656(11) 0.32607(9) 0.0230(4) Uani 1 1 d . . .
O4 O 0.0913(2) 0.16334(11) 0.30830(9) 0.0222(4) Uani 1 1 d . . .
O5 O 0.32660(19) 0.19391(10) 0.13319(8) 0.0177(4) Uani 1 1 d . . .
O6 O 0.3490(2) 0.05984(11) 0.00166(8) 0.0213(4) Uani 1 1 d . . .
C1 C 0.3135(2) 0.13747(15) 0.18012(12) 0.0162(5) Uani 1 1 d . . .
C2 C 0.0866(3) 0.15892(16) 0.19290(12) 0.0204(5) Uani 1 1 d . . .
H2A H 0.0061 0.1314 0.1963 0.024 Uiso 1 1 calc R . .
H2B H 0.0809 0.1922 0.1563 0.024 Uiso 1 1 calc R . .
C3 C 0.1044(3) 0.20689(15) 0.25134(12) 0.0208(5) Uani 1 1 d . . .
H3A H 0.0420 0.2487 0.2513 0.025 Uiso 1 1 calc R . .
C4 C 0.2386(3) 0.23867(15) 0.26050(12) 0.0198(5) Uani 1 1 d . . .
H4A H 0.2508 0.2847 0.2349 0.024 Uiso 1 1 calc R . .
C5 C 0.3382(3) 0.17843(14) 0.24324(12) 0.0174(5) Uani 1 1 d . . .
C6 C 0.1515(3) 0.20607(16) 0.35755(13) 0.0242(6) Uani 1 1 d . . .
C7 C 0.2230(4) 0.15157(19) 0.40020(14) 0.0335(7) Uani 1 1 d . . .
H7A H 0.2826 0.1223 0.3754 0.050 Uiso 1 1 calc R . .
H7B H 0.1630 0.1179 0.4204 0.050 Uiso 1 1 calc R . .
H7C H 0.2688 0.1799 0.4319 0.050 Uiso 1 1 calc R . .
C8 C 0.0547(4) 0.2552(2) 0.39298(17) 0.0365(8) Uani 1 1 d . . .
H8A H 0.0119 0.2883 0.3636 0.055 Uiso 1 1 calc R . .
H8B H 0.0985 0.2852 0.4243 0.055 Uiso 1 1 calc R . .
H8C H -0.0073 0.2230 0.4134 0.055 Uiso 1 1 calc R . .
C9 C 0.4062(3) 0.07266(14) 0.16945(11) 0.0163(5) Uani 1 1 d . . .
H9A H 0.4938 0.0914 0.1713 0.020 Uiso 1 1 calc R . .
H9B H 0.3954 0.0344 0.2022 0.020 Uiso 1 1 calc R . .
C10 C 0.3554(2) 0.08417(15) 0.05577(12) 0.0173(5) Uani 1 1 d . . .
C11 C 0.3291(3) 0.16923(15) 0.06686(11) 0.0168(5) Uani 1 1 d . . .
C12 C 0.1991(3) 0.18811(16) 0.03736(13) 0.0212(5) Uani 1 1 d . . .
H12A H 0.1806 0.2412 0.0436 0.032 Uiso 1 1 calc R . .
H12B H 0.1336 0.1579 0.0572 0.032 Uiso 1 1 calc R . .
H12C H 0.2015 0.1771 -0.0072 0.032 Uiso 1 1 calc R . .
C13 C 0.4369(3) 0.21525(17) 0.03620(13) 0.0234(6) Uani 1 1 d . . .
H13A H 0.4216 0.2687 0.0427 0.035 Uiso 1 1 calc R . .
H13B H 0.4393 0.2047 -0.0084 0.035 Uiso 1 1 calc R . .
H13C H 0.5175 0.2013 0.0550 0.035 Uiso 1 1 calc R . .
C14 C 0.3859(3) -0.04215(15) 0.10043(12) 0.0182(5) Uani 1 1 d . . .
C15 C 0.4852(3) -0.08287(16) 0.12772(13) 0.0230(6) Uani 1 1 d . . .
H15A H 0.5519 -0.0573 0.1478 0.028 Uiso 1 1 calc R . .
C16 C 0.4853(3) -0.16215(17) 0.12514(14) 0.0285(7) Uani 1 1 d . . .
H16A H 0.5527 -0.1891 0.1435 0.034 Uiso 1 1 calc R . .
C17 C 0.3867(4) -0.20156(17) 0.09567(14) 0.0315(7) Uani 1 1 d . . .
C18 C 0.2870(3) -0.15986(17) 0.06932(13) 0.0277(6) Uani 1 1 d . . .
H18A H 0.2193 -0.1854 0.0500 0.033 Uiso 1 1 calc R . .
C19 C 0.2860(3) -0.08055(16) 0.07124(13) 0.0231(6) Uani 1 1 d . . .
H19A H 0.2186 -0.0535 0.0530 0.028 Uiso 1 1 calc R . .
C20 C 0.3860(5) -0.28762(17) 0.09295(17) 0.0478(11) Uani 1 1 d . . .
H20A H 0.4617 -0.3070 0.1134 0.072 Uiso 1 1 calc R . .
H20B H 0.3848 -0.3039 0.0495 0.072 Uiso 1 1 calc R . .
H20C H 0.3112 -0.3067 0.1143 0.072 Uiso 1 1 calc R . .
N1A N 0.7244(2) 0.28286(12) 0.18080(11) 0.0184(5) Uani 1 1 d . . .
O1A O 0.59332(18) 0.38718(10) 0.10297(8) 0.0180(4) Uani 1 1 d . . .
O2A O 0.37741(19) 0.39632(11) 0.22268(9) 0.0233(4) Uani 1 1 d . . .
O3A O 0.36927(19) 0.46826(12) 0.04768(9) 0.0253(5) Uani 1 1 d . . .
O4A O 0.28271(19) 0.50837(11) 0.14203(9) 0.0212(4) Uani 1 1 d . . .
O5A O 0.67153(19) 0.44035(10) 0.19779(9) 0.0193(4) Uani 1 1 d . . .
O6A O 0.93264(18) 0.31274(11) 0.16084(9) 0.0222(4) Uani 1 1 d . . .
C1A C 0.5815(2) 0.39082(14) 0.16991(12) 0.0165(5) Uani 1 1 d . . .
C2A C 0.5932(3) 0.46066(15) 0.07299(12) 0.0189(5) Uani 1 1 d . . .
H2AA H 0.6072 0.4542 0.0278 0.023 Uiso 1 1 calc R . .
H2AB H 0.6637 0.4907 0.0897 0.023 Uiso 1 1 calc R . .
C3A C 0.4690(2) 0.50321(15) 0.08328(12) 0.0173(5) Uani 1 1 d . . .
H3AA H 0.4790 0.5565 0.0701 0.021 Uiso 1 1 calc R . .
C4A C 0.4165(2) 0.49987(15) 0.15080(12) 0.0168(5) Uani 1 1 d . . .
H4AA H 0.4494 0.5433 0.1750 0.020 Uiso 1 1 calc R . .
C5A C 0.4498(3) 0.42558(15) 0.18553(11) 0.0165(5) Uani 1 1 d . . .
C6A C 0.2497(3) 0.47663(15) 0.08101(13) 0.0201(5) Uani 1 1 d . . .
C7A C 0.1630(3) 0.53376(18) 0.04783(15) 0.0301(7) Uani 1 1 d . . .
H7AA H 0.2054 0.5823 0.0457 0.045 Uiso 1 1 calc R . .
H7AB H 0.0843 0.5389 0.0711 0.045 Uiso 1 1 calc R . .
H7AC H 0.1446 0.5162 0.0057 0.045 Uiso 1 1 calc R . .
C8A C 0.1905(3) 0.39856(17) 0.08641(15) 0.0275(6) Uani 1 1 d . . .
H8AA H 0.2491 0.3650 0.1077 0.041 Uiso 1 1 calc R . .
H8AB H 0.1727 0.3791 0.0448 0.041 Uiso 1 1 calc R . .
H8AC H 0.1121 0.4018 0.1101 0.041 Uiso 1 1 calc R . .
C9A C 0.5945(3) 0.31015(15) 0.19463(13) 0.0181(5) Uani 1 1 d . . .
H9AA H 0.5793 0.3092 0.2400 0.022 Uiso 1 1 calc R . .
H9AB H 0.5317 0.2774 0.1743 0.022 Uiso 1 1 calc R . .
C10A C 0.8249(3) 0.33220(15) 0.17764(12) 0.0178(5) Uani 1 1 d . . .
C11A C 0.8037(3) 0.41253(15) 0.20328(13) 0.0189(5) Uani 1 1 d . . .
C12A C 0.8900(3) 0.46938(15) 0.17029(14) 0.0232(6) Uani 1 1 d . . .
H12D H 0.8700 0.4705 0.1259 0.035 Uiso 1 1 calc R . .
H12E H 0.9781 0.4546 0.1759 0.035 Uiso 1 1 calc R . .
H12F H 0.8768 0.5191 0.1881 0.035 Uiso 1 1 calc R . .
C13A C 0.8330(3) 0.40841(17) 0.27446(13) 0.0246(6) Uani 1 1 d . . .
H13D H 0.8213 0.4579 0.2931 0.037 Uiso 1 1 calc R . .
H13E H 0.9201 0.3922 0.2806 0.037 Uiso 1 1 calc R . .
H13F H 0.7759 0.3726 0.2943 0.037 Uiso 1 1 calc R . .
C14A C 0.7457(3) 0.20275(14) 0.16968(12) 0.0163(5) Uani 1 1 d . . .
C15A C 0.7767(3) 0.17691(15) 0.10928(12) 0.0203(5) Uani 1 1 d . . .
H15B H 0.7799 0.2108 0.0754 0.024 Uiso 1 1 calc R . .
C16A C 0.8030(3) 0.09975(16) 0.10000(13) 0.0227(6) Uani 1 1 d . . .
H16B H 0.8253 0.0828 0.0597 0.027 Uiso 1 1 calc R . .
C17A C 0.7967(3) 0.04748(15) 0.14973(13) 0.0203(5) Uani 1 1 d . . .
C18A C 0.7633(3) 0.07438(15) 0.20950(13) 0.0200(5) Uani 1 1 d . . .
H18B H 0.7579 0.0404 0.2432 0.024 Uiso 1 1 calc R . .
C19A C 0.7377(3) 0.15143(15) 0.21985(12) 0.0188(5) Uani 1 1 d . . .
H19B H 0.7153 0.1685 0.2601 0.023 Uiso 1 1 calc R . .
C20A C 0.8323(3) -0.03502(16) 0.13941(16) 0.0288(6) Uani 1 1 d . . .
H20D H 0.8219 -0.0627 0.1783 0.043 Uiso 1 1 calc R . .
H20E H 0.9202 -0.0382 0.1259 0.043 Uiso 1 1 calc R . .
H20F H 0.7777 -0.0566 0.1075 0.043 Uiso 1 1 calc R . .

loop_
_atom_site_aniso_label
_atom_site_aniso_U_11
_atom_site_aniso_U_22
_atom_site_aniso_U_33
_atom_site_aniso_U_23
_atom_site_aniso_U_13
_atom_site_aniso_U_12
N1 0.0189(11) 0.0133(10) 0.0166(10) 0.0003(8) -0.0024(8) 0.0020(8)
O1 0.0138(9) 0.0143(8) 0.0233(9) -0.0018(7) -0.0002(7) -0.0020(7)
O2 0.0212(10) 0.0324(11) 0.0205(9) -0.0012(8) -0.0032(8) 0.0004(9)
O3 0.0300(11) 0.0209(10) 0.0180(9) -0.0020(7) 0.0023(8) -0.0027(8)
O4 0.0261(11) 0.0206(9) 0.0200(9) 0.0015(7) 0.0032(8) -0.0009(8)
O5 0.0230(10) 0.0139(8) 0.0162(8) 0.0016(7) -0.0014(7) -0.0014(7)
O6 0.0290(11) 0.0182(9) 0.0167(8) -0.0001(7) -0.0016(8) 0.0017(8)
C1 0.0150(12) 0.0155(11) 0.0180(11) 0.0023(9) -0.0017(9) -0.0016(10)
C2 0.0173(13) 0.0212(13) 0.0227(12) 0.0006(10) 0.0001(10) 0.0040(11)
C3 0.0240(14) 0.0194(13) 0.0189(12) 0.0048(10) 0.0024(10) 0.0035(11)
C4 0.0258(14) 0.0167(12) 0.0170(11) -0.0005(9) -0.0004(10) -0.0012(11)
C5 0.0186(13) 0.0149(12) 0.0188(11) 0.0011(9) -0.0003(9) -0.0012(10)
C6 0.0306(16) 0.0224(14) 0.0196(13) -0.0010(10) 0.0025(11) 0.0003(12)
C7 0.047(2) 0.0302(16) 0.0231(14) 0.0039(12) -0.0068(13) 0.0015(15)
C8 0.043(2) 0.0318(17) 0.0351(17) -0.0044(14) 0.0161(15) 0.0054(15)
C9 0.0176(12) 0.0167(11) 0.0144(10) -0.0006(9) -0.0023(9) 0.0023(10)
C10 0.0143(12) 0.0183(12) 0.0194(11) 0.0021(9) -0.0011(9) 0.0001(10)
C11 0.0194(13) 0.0158(12) 0.0153(11) 0.0007(9) 0.0005(9) -0.0048(10)
C12 0.0236(14) 0.0170(12) 0.0230(12) 0.0002(10) -0.0071(10) 0.0014(11)
C13 0.0241(15) 0.0240(14) 0.0222(13) 0.0015(11) 0.0019(11) -0.0055(12)
C14 0.0222(14) 0.0157(12) 0.0166(11) 0.0004(9) -0.0007(10) 0.0021(10)
C15 0.0223(14) 0.0245(14) 0.0223(13) 0.0009(11) -0.0023(11) 0.0054(12)
C16 0.0384(18) 0.0225(14) 0.0248(14) 0.0010(11) -0.0043(12) 0.0121(13)
C17 0.056(2) 0.0179(14) 0.0202(13) -0.0012(10) -0.0041(13) 0.0060(14)
C18 0.0421(18) 0.0201(14) 0.0208(13) 0.0008(11) -0.0068(12) -0.0043(13)
C19 0.0288(16) 0.0199(13) 0.0206(12) 0.0024(10) -0.0056(11) 0.0007(12)
C20 0.097(3) 0.0152(14) 0.0312(17) -0.0024(12) -0.0131(19) 0.0056(18)
N1A 0.0184(12) 0.0101(9) 0.0268(11) -0.0022(8) -0.0009(9) 0.0012(8)
O1A 0.0216(10) 0.0136(8) 0.0187(8) -0.0027(7) 0.0025(7) 0.0011(7)
O2A 0.0209(10) 0.0221(10) 0.0268(10) 0.0004(8) 0.0073(8) 0.0015(8)
O3A 0.0185(10) 0.0370(12) 0.0203(9) -0.0081(8) -0.0009(7) 0.0005(9)
O4A 0.0177(10) 0.0223(10) 0.0236(9) -0.0052(8) 0.0006(7) 0.0050(8)
O5A 0.0168(9) 0.0136(8) 0.0274(9) -0.0048(7) -0.0030(7) 0.0021(7)
O6A 0.0169(10) 0.0176(9) 0.0322(10) -0.0002(8) 0.0010(8) 0.0020(8)
C1A 0.0152(12) 0.0155(11) 0.0189(11) -0.0024(9) -0.0002(9) 0.0008(9)
C2A 0.0204(13) 0.0161(12) 0.0202(12) 0.0009(9) 0.0030(10) 0.0004(10)
C3A 0.0156(13) 0.0168(12) 0.0196(11) -0.0024(10) -0.0006(9) -0.0012(10)
C4A 0.0144(12) 0.0149(11) 0.0212(11) -0.0032(9) 0.0013(9) 0.0020(10)
C5A 0.0190(13) 0.0139(11) 0.0165(11) -0.0040(9) -0.0027(9) 0.0022(10)
C6A 0.0166(13) 0.0213(13) 0.0225(12) -0.0039(10) 0.0014(10) 0.0014(11)
C7A 0.0260(15) 0.0293(16) 0.0350(16) 0.0017(12) -0.0067(13) 0.0030(13)
C8A 0.0267(16) 0.0242(14) 0.0316(15) -0.0040(12) -0.0001(12) -0.0009(12)
C9A 0.0161(13) 0.0151(11) 0.0233(12) -0.0012(10) 0.0027(10) 0.0017(10)
C10A 0.0195(13) 0.0145(11) 0.0195(11) -0.0008(9) -0.0018(10) 0.0015(10)
C11A 0.0166(13) 0.0156(12) 0.0246(12) -0.0038(10) -0.0009(10) 0.0036(10)
C12A 0.0204(14) 0.0155(12) 0.0339(14) -0.0011(11) 0.0013(11) -0.0007(10)
C13A 0.0264(15) 0.0244(14) 0.0229(13) -0.0040(11) -0.0053(11) 0.0044(12)
C14A 0.0149(12) 0.0124(11) 0.0216(11) -0.0001(9) 0.0001(9) 0.0001(9)
C15A 0.0246(14) 0.0161(12) 0.0201(12) 0.0023(10) -0.0053(10) 0.0015(10)
C16A 0.0261(15) 0.0206(13) 0.0214(12) -0.0052(10) -0.0013(11) 0.0039(11)
C17A 0.0171(13) 0.0140(11) 0.0298(14) -0.0012(10) -0.0034(10) -0.0005(10)
C18A 0.0167(13) 0.0169(12) 0.0263(13) 0.0066(10) 0.0020(10) -0.0017(10)
C19A 0.0176(13) 0.0201(13) 0.0188(11) -0.0009(10) 0.0034(9) 0.0005(10)
C20A 0.0262(16) 0.0170(13) 0.0433(17) -0.0026(12) -0.0012(13) 0.0032(12)

loop_
_atom_type_symbol
_atom_type_description
_atom_type_scat_dispersion_real
_atom_type_scat_dispersion_imag
_atom_type_scat_source
C C 0.0033 0.0016 'International Tables Vol C Tables 4.2.6.8 and 6.1.1.4'
H H 0.0000 0.0000 'International Tables Vol C Tables 4.2.6.8 and 6.1.1.4'
N N 0.0061 0.0033 'International Tables Vol C Tables 4.2.6.8 and 6.1.1.4'
O O 0.0106 0.0060 'International Tables Vol C Tables 4.2.6.8 and 6.1.1.4'

loop_
_geom_angle_atom_site_label_1
_geom_angle_atom_site_label_2
_geom_angle_atom_site_label_3
_geom_angle
_geom_angle_site_symmetry_1
_geom_angle_site_symmetry_3
_geom_angle_publ_flag
C10 N1 C14 120.5(2) . . ?
C10 N1 C9 120.9(2) . . ?
C14 N1 C9 118.6(2) . . ?
C1 O1 C2 114.79(19) . . ?
C4 O3 C6 107.4(2) . . ?
C6 O4 C3 106.8(2) . . ?
C1 O5 C11 117.77(19) . . ?
O5 C1 O1 113.7(2) . . ?
O5 C1 C9 111.3(2) . . ?
O1 C1 C9 106.8(2) . . ?
O5 C1 C5 105.4(2) . . ?
O1 C1 C5 107.7(2) . . ?
C9 C1 C5 112.0(2) . . ?
O1 C2 C3 113.3(2) . . ?
O4 C3 C2 112.2(2) . . ?
O4 C3 C4 100.2(2) . . ?
C2 C3 C4 115.1(2) . . ?
O3 C4 C3 103.0(2) . . ?
O3 C4 C5 111.9(2) . . ?
C3 C4 C5 110.0(2) . . ?
O2 C5 C4 123.9(2) . . ?
O2 C5 C1 121.4(2) . . ?
C4 C5 C1 114.7(2) . . ?
O4 C6 O3 105.7(2) . . ?
O4 C6 C7 108.6(2) . . ?
O3 C6 C7 110.0(3) . . ?
O4 C6 C8 111.3(3) . . ?
O3 C6 C8 107.9(2) . . ?
C7 C6 C8 113.1(3) . . ?
N1 C9 C1 108.8(2) . . ?
O6 C10 N1 123.2(2) . . ?
O6 C10 C11 118.2(2) . . ?
N1 C10 C11 118.5(2) . . ?
O5 C11 C12 108.0(2) . . ?
O5 C11 C13 105.2(2) . . ?
C12 C11 C13 111.4(2) . . ?
O5 C11 C10 115.9(2) . . ?
C12 C11 C10 107.9(2) . . ?
C13 C11 C10 108.6(2) . . ?
C15 C14 C19 119.8(2) . . ?
C15 C14 N1 120.0(2) . . ?
C19 C14 N1 120.0(2) . . ?
C14 C15 C16 120.1(3) . . ?
C17 C16 C15 121.0(3) . . ?
C16 C17 C18 118.2(3) . . ?
C16 C17 C20 121.3(3) . . ?
C18 C17 C20 120.6(3) . . ?
C17 C18 C19 121.4(3) . . ?
C14 C19 C18 119.6(3) . . ?
C10A N1A C14A 119.6(2) . . ?
C10A N1A C9A 120.9(2) . . ?
C14A N1A C9A 119.6(2) . . ?
C1A O1A C2A 113.46(19) . . ?
C3A O3A C6A 109.32(19) . . ?
C4A O4A C6A 108.1(2) . . ?
C1A O5A C11A 116.96(19) . . ?
O5A C1A O1A 112.7(2) . . ?
O5A C1A C9A 111.9(2) . . ?
O1A C1A C9A 107.0(2) . . ?
O5A C1A C5A 105.08(19) . . ?
O1A C1A C5A 108.0(2) . . ?
C9A C1A C5A 112.1(2) . . ?
O1A C2A C3A 112.4(2) . . ?
O3A C3A C2A 109.7(2) . . ?
O3A C3A C4A 102.4(2) . . ?
C2A C3A C4A 115.0(2) . . ?
O4A C4A C3A 103.1(2) . . ?
O4A C4A C5A 112.0(2) . . ?
C3A C4A C5A 113.4(2) . . ?
O2A C5A C4A 122.1(2) . . ?
O2A C5A C1A 122.0(2) . . ?
C4A C5A C1A 115.9(2) . . ?
O3A C6A O4A 105.6(2) . . ?
O3A C6A C8A 107.4(2) . . ?
O4A C6A C8A 112.4(2) . . ?
O3A C6A C7A 110.9(2) . . ?
O4A C6A C7A 107.3(2) . . ?
C8A C6A C7A 113.1(2) . . ?
N1A C9A C1A 108.6(2) . . ?
O6A C10A N1A 122.8(2) . . ?
O6A C10A C11A 119.5(2) . . ?
N1A C10A C11A 117.3(2) . . ?
O5A C11A C12A 107.6(2) . . ?
O5A C11A C10A 114.6(2) . . ?
C12A C11A C10A 111.1(2) . . ?
O5A C11A C13A 106.3(2) . . ?
C12A C11A C13A 111.3(2) . . ?
C10A C11A C13A 105.9(2) . . ?
C15A C14A C19A 120.0(2) . . ?
C15A C14A N1A 120.2(2) . . ?
C19A C14A N1A 119.8(2) . . ?
C14A C15A C16A 119.4(2) . . ?
C17A C16A C15A 121.5(3) . . ?
C18A C17A C16A 118.1(2) . . ?
C18A C17A C20A 121.2(3) . . ?
C16A C17A C20A 120.7(3) . . ?
C17A C18A C19A 121.2(2) . . ?
C14A C19A C18A 119.7(2) . . ?

loop_
_geom_bond_atom_site_label_1
_geom_bond_atom_site_label_2
_geom_bond_distance
_geom_bond_site_symmetry_2
_geom_bond_publ_flag
N1 C10 1.364(3) . ?
N1 C14 1.433(3) . ?
N1 C9 1.468(3) . ?
O1 C1 1.418(3) . ?
O1 C2 1.441(3) . ?
O2 C5 1.207(3) . ?
O3 C4 1.419(3) . ?
O3 C6 1.450(4) . ?
O4 C6 1.426(3) . ?
O4 C3 1.430(3) . ?
O5 C1 1.407(3) . ?
O5 C11 1.465(3) . ?
O6 C10 1.220(3) . ?
C1 C9 1.509(4) . ?
C1 C5 1.535(4) . ?
C2 C3 1.504(4) . ?
C3 C4 1.517(4) . ?
C4 C5 1.525(4) . ?
C6 C7 1.509(4) . ?
C6 C8 1.522(4) . ?
C10 C11 1.535(4) . ?
C11 C12 1.526(4) . ?
C11 C13 1.526(4) . ?
C14 C15 1.382(4) . ?
C14 C19 1.384(4) . ?
C15 C16 1.391(4) . ?
C16 C17 1.386(5) . ?
C17 C18 1.387(5) . ?
C17 C20 1.510(4) . ?
C18 C19 1.392(4) . ?
N1A C10A 1.361(3) . ?
N1A C14A 1.442(3) . ?
N1A C9A 1.464(3) . ?
O1A C1A 1.419(3) . ?
O1A C2A 1.436(3) . ?
O2A C5A 1.202(3) . ?
O3A C3A 1.421(3) . ?
O3A C6A 1.438(3) . ?
O4A C4A 1.413(3) . ?
O4A C6A 1.444(3) . ?
O5A C1A 1.407(3) . ?
O5A C11A 1.465(3) . ?
O6A C10A 1.225(3) . ?
C1A C9A 1.514(4) . ?
C1A C5A 1.537(4) . ?
C2A C3A 1.510(4) . ?
C3A C4A 1.527(4) . ?
C4A C5A 1.535(4) . ?
C6A C8A 1.506(4) . ?
C6A C7A 1.519(4) . ?
C10A C11A 1.525(4) . ?
C11A C12A 1.512(4) . ?
C11A C13A 1.534(4) . ?
C14A C15A 1.390(4) . ?
C14A C19A 1.392(4) . ?
C15A C16A 1.395(4) . ?
C16A C17A 1.395(4) . ?
C17A C18A 1.391(4) . ?
C17A C20A 1.510(4) . ?
C18A C19A 1.394(4) . ?
